data_4305988
loop_
_publ_author_name
'Brandi M. Cossairt'
'Christopher C. Cummins'

_publ_contact_author_address
;Department of Chemistry 
Building 6-435
77 Massachusetts Avenue
Cambridge, MA 02139, USA
;
_publ_contact_author_email ccummins@mit.edu
_publ_contact_author_fax 617-253-7670
_publ_contact_author_name 'Professor Christopher C. Cummins'
_publ_contact_author_phone 617-253-5332
_publ_section_title
;
Phosphaalkenes as Long-Lived Phosphorus Cluster Surface Functional Groups:
Intramolecular P=C Addition to a Niobium-Supported P7 Cage
;
_journal_name_full 'Inorganic Chemistry'
_journal_page_first 9363
_journal_page_last 9371
_journal_paper_doi 10.1021/ic8009282
_journal_volume 47
_journal_year 2008
_chemical_formula_sum 'C73 H85 Nb O3 P8'
_chemical_formula_weight 1351.08
_chemical_name_common (CPh2)P8(Nb(OC[Ad]Mes)3)
_chemical_name_systematic
; 
 ? 
;
_space_group_IT_number 2
_symmetry_cell_setting triclinic
_symmetry_space_group_name_Hall '-P 1'
_symmetry_space_group_name_H-M 'P -1'
_atom_sites_solution_hydrogens geom
_atom_sites_solution_primary direct
_atom_sites_solution_secondary difmap
_audit_creation_method SHELXL-97
_cell_angle_alpha 94.9900(10)
_cell_angle_beta 96.6700(10)
_cell_angle_gamma 110.8990(10)
_cell_formula_units_Z 2
_cell_length_a 12.7948(7)
_cell_length_b 15.1999(8)
_cell_length_c 18.6193(10)
_cell_measurement_temperature 100(2)
_cell_measurement_theta_max 0.00
_cell_measurement_theta_min 0.00
_cell_volume 3327.6(3)
_computing_cell_refinement 'SAINT 7 (Bruker-AXS, 2005)'
_computing_data_collection 'SMART 5 (Bruker-AXS, 2003)'
_computing_data_reduction 'SAINT 7 (Bruker-AXS, 2005)'
_computing_molecular_graphics 'Bruker SHELXTL'
_computing_publication_material 'Bruker SHELXTL'
_computing_structure_refinement 'SHELXL-97 (Sheldrick, 1997)'
_computing_structure_solution 'SHELXS-97 (Sheldrick, 1990)'
_diffrn_ambient_temperature 100(2)
_diffrn_detector_area_resol_mean 8.3
_diffrn_measured_fraction_theta_full 0.997
_diffrn_measured_fraction_theta_max 0.997
_diffrn_measurement_device_type 'Bruker Smart APEX CCD'
_diffrn_measurement_method 'omega and phi scans'
_diffrn_radiation_monochromator graphite
_diffrn_radiation_source 'fine-focus sealed tube'
_diffrn_radiation_type MoK\a
_diffrn_radiation_wavelength 0.71073
_diffrn_reflns_av_R_equivalents 0.0786
_diffrn_reflns_av_sigmaI/netI 0.0848
_diffrn_reflns_limit_h_max 17
_diffrn_reflns_limit_h_min -17
_diffrn_reflns_limit_k_max 21
_diffrn_reflns_limit_k_min -21
_diffrn_reflns_limit_l_max 25
_diffrn_reflns_limit_l_min -25
_diffrn_reflns_number 74449
_diffrn_reflns_theta_full 29.57
_diffrn_reflns_theta_max 29.57
_diffrn_reflns_theta_min 1.70
_diffrn_standards_decay_% 0
_diffrn_standards_interval_count 0
_diffrn_standards_interval_time 0
_diffrn_standards_number 0
_exptl_absorpt_coefficient_mu 0.421
_exptl_absorpt_correction_T_max 0.9875
_exptl_absorpt_correction_T_min 0.9206
_exptl_absorpt_correction_type multi-scan
_exptl_absorpt_process_details 'SADABS (Sheldrick, 2005)'
_exptl_crystal_colour orange/green
_exptl_crystal_density_diffrn 1.348
_exptl_crystal_density_method 'not measured'
_exptl_crystal_description plate
_exptl_crystal_F_000 1416
_exptl_crystal_size_max 0.20
_exptl_crystal_size_mid 0.11
_exptl_crystal_size_min 0.03
_refine_diff_density_max 0.464
_refine_diff_density_min -0.638
_refine_diff_density_rms 0.092
_refine_ls_extinction_method none
_refine_ls_goodness_of_fit_ref 1.074
_refine_ls_hydrogen_treatment constr
_refine_ls_matrix_type full
_refine_ls_number_parameters 775
_refine_ls_number_reflns 18607
_refine_ls_number_restraints 0
_refine_ls_restrained_S_all 1.074
_refine_ls_R_factor_all 0.0908
_refine_ls_R_factor_gt 0.0569
_refine_ls_shift/su_max 0.001
_refine_ls_shift/su_mean 0.000
_refine_ls_structure_factor_coef Fsqd
_refine_ls_weighting_details 'calc w=1/[\s^2^(Fo^2^)+(0.0265P)^2^+2.0356P] where P=(Fo^2^+2Fc^2^)/3'
_refine_ls_weighting_scheme calc
_refine_ls_wR_factor_gt 0.0933
_refine_ls_wR_factor_ref 0.1034
_reflns_number_gt 13484
_reflns_number_total 18607
_reflns_threshold_expression >2sigma(I)
_cod_data_source_file ic8009282_si_001_2.cif
_cod_data_source_block 07152
_cod_depositor_comments
;
The following automatic conversions were performed:
'_symmetry_cell_setting' value 'Triclinic' changed to 'triclinic'
according to '/home/saulius/struct/CIF-dictionaries/cif_core.dic'
dictionary named 'cif_core.dic' version 2.4.1 from 2010-06-29.

Automatic conversion script
Id: cif_fix_enum 1527 2010-12-29 10:47:43Z saulius 
;
_cod_database_code 4305988

loop_
_symmetry_equiv_pos_as_xyz
'x, y, z'
'-x, -y, -z'

loop_
_atom_site_label
_atom_site_type_symbol
_atom_site_fract_x
_atom_site_fract_y
_atom_site_fract_z
_atom_site_U_iso_or_equiv
_atom_site_adp_type
_atom_site_occupancy
_atom_site_symmetry_multiplicity
_atom_site_calc_flag
_atom_site_refinement_flags
_atom_site_disorder_assembly
_atom_site_disorder_group
Nb1 Nb 1.21482(2) 0.328992(18) 0.262768(13) 0.01290(6) Uani 1 1 d . . .
P2 P 1.09353(6) 0.42759(5) 0.28035(4) 0.01641(15) Uani 1 1 d . . .
P6 P 1.36727(6) 0.57687(5) 0.36073(4) 0.01600(15) Uani 1 1 d . . .
P7 P 1.34409(6) 0.57740(5) 0.24293(4) 0.01533(15) Uani 1 1 d . . .
P3 P 1.16210(6) 0.54708(5) 0.21936(4) 0.01726(15) Uani 1 1 d . . .
P1 P 1.22606(6) 0.44704(5) 0.37354(4) 0.01596(15) Uani 1 1 d . . .
P8 P 1.32199(7) 0.76781(5) 0.30623(4) 0.01988(16) Uani 1 1 d . . .
P5 P 1.28636(7) 0.67699(6) 0.39343(4) 0.01991(16) Uani 1 1 d . . .
P4 P 1.15176(6) 0.65856(6) 0.29955(4) 0.02040(16) Uani 1 1 d . . .
O1 O 1.15380(16) 0.22567(13) 0.31119(10) 0.0160(4) Uani 1 1 d . . .
O2 O 1.14211(15) 0.28233(13) 0.16457(10) 0.0162(4) Uani 1 1 d . . .
O3 O 1.36916(15) 0.36956(13) 0.25801(10) 0.0171(4) Uani 1 1 d . . .
C22 C 0.9168(2) 0.0608(2) 0.46926(16) 0.0186(6) Uani 1 1 d . . .
H22A H 0.9039 0.0359 0.5162 0.022 Uiso 1 1 calc R . .
H22B H 0.9145 0.0082 0.4330 0.022 Uiso 1 1 calc R . .
C70 C 1.5249(2) 0.7512(2) 0.26931(16) 0.0184(6) Uani 1 1 d . . .
C27 C 0.9635(2) 0.2974(2) 0.43859(15) 0.0185(6) Uani 1 1 d . . .
H27A H 1.0381 0.3503 0.4455 0.022 Uiso 1 1 calc R . .
H27B H 0.9045 0.3223 0.4219 0.022 Uiso 1 1 calc R . .
C62 C 1.6711(2) 0.5647(2) 0.35245(17) 0.0246(7) Uani 1 1 d . . .
H62A H 1.6843 0.6043 0.4002 0.029 Uiso 1 1 calc R . .
H62B H 1.6416 0.5952 0.3144 0.029 Uiso 1 1 calc R . .
C21 C 1.0329(2) 0.1414(2) 0.47914(15) 0.0172(6) Uani 1 1 d . . .
H21 H 1.0939 0.1175 0.4954 0.021 Uiso 1 1 calc R . .
C79 C 1.3378(2) 0.7885(2) 0.02725(17) 0.0271(7) Uani 1 1 d . . .
H79 H 1.3277 0.8066 -0.0198 0.033 Uiso 1 1 calc R . .
C65 C 1.6752(2) 0.3969(2) 0.26274(15) 0.0186(6) Uani 1 1 d . . .
H65 H 1.6603 0.3575 0.2141 0.022 Uiso 1 1 calc R . .
C14 C 1.4024(3) 0.0707(2) 0.40962(16) 0.0223(6) Uani 1 1 d . . .
C11 C 1.2264(2) 0.1407(2) 0.39247(15) 0.0156(5) Uani 1 1 d . . .
C60 C 1.5667(2) 0.40528(19) 0.28154(14) 0.0143(5) Uani 1 1 d . . .
C31 C 0.9400(2) 0.2041(2) 0.13776(14) 0.0165(6) Uani 1 1 d . . .
C28 C 0.9426(2) 0.2591(2) 0.51108(15) 0.0191(6) Uani 1 1 d . . .
H28 H 0.9444 0.3112 0.5485 0.023 Uiso 1 1 calc R . .
C76 C 1.3696(2) 0.7350(2) 0.16650(15) 0.0183(6) Uani 1 1 d . . .
C36 C 0.8559(2) 0.2400(2) 0.15042(14) 0.0188(6) Uani 1 1 d . . .
C16 C 1.2089(2) 0.0480(2) 0.36039(15) 0.0182(6) Uani 1 1 d . . .
C61 C 1.5842(2) 0.4647(2) 0.35421(15) 0.0174(6) Uani 1 1 d . . .
H61 H 1.5108 0.4687 0.3643 0.021 Uiso 1 1 calc R . .
C78 C 1.3580(3) 0.8532(2) 0.08935(18) 0.0276(7) Uani 1 1 d . . .
H78 H 1.3601 0.9156 0.0849 0.033 Uiso 1 1 calc R . .
C77 C 1.3750(2) 0.8270(2) 0.15820(17) 0.0244(7) Uani 1 1 d . . .
H77 H 1.3906 0.8724 0.2003 0.029 Uiso 1 1 calc R . .
C12 C 1.3306(2) 0.1965(2) 0.43601(14) 0.0163(6) Uani 1 1 d . . .
C49 C 1.0776(3) 0.3245(2) -0.13604(17) 0.0300(8) Uani 1 1 d . . .
H49A H 1.1490 0.3528 -0.1559 0.036 Uiso 1 1 calc R . .
H49B H 1.0135 0.3085 -0.1764 0.036 Uiso 1 1 calc R . .
C34 C 0.7431(3) 0.0894(2) 0.18644(15) 0.0255(7) Uani 1 1 d . . .
C50 C 1.4681(2) 0.36210(19) 0.23789(14) 0.0154(5) Uani 1 1 d . . .
C71 C 1.5737(2) 0.7969(2) 0.33974(16) 0.0218(6) Uani 1 1 d . . .
H71 H 1.5265 0.8047 0.3736 0.026 Uiso 1 1 calc R . .
C75 C 1.5964(3) 0.7409(2) 0.22099(16) 0.0246(7) Uani 1 1 d . . .
H75 H 1.5649 0.7098 0.1726 0.029 Uiso 1 1 calc R . .
C66 C 1.7222(2) 0.3508(2) 0.32266(16) 0.0224(6) Uani 1 1 d . . .
H66A H 1.6676 0.2857 0.3236 0.027 Uiso 1 1 calc R . .
H66B H 1.7943 0.3463 0.3121 0.027 Uiso 1 1 calc R . .
C32 C 0.9252(2) 0.1106(2) 0.14955(15) 0.0195(6) Uani 1 1 d . . .
C39 C 0.8664(2) 0.3390(2) 0.13753(16) 0.0228(6) Uani 1 1 d . . .
H39A H 0.9453 0.3767 0.1342 0.034 Uiso 1 1 calc R . .
H39B H 0.8427 0.3689 0.1781 0.034 Uiso 1 1 calc R . .
H39C H 0.8179 0.3359 0.0919 0.034 Uiso 1 1 calc R . .
C82 C 1.3955(2) 0.71026(19) 0.24306(15) 0.0163(6) Uani 1 1 d . . .
C64 C 1.7624(2) 0.4980(2) 0.26173(16) 0.0231(6) Uani 1 1 d . . .
H64A H 1.8344 0.4941 0.2503 0.028 Uiso 1 1 calc R . .
H64B H 1.7334 0.5284 0.2233 0.028 Uiso 1 1 calc R . .
C20 C 1.0509(2) 0.18039(19) 0.40765(14) 0.0150(5) Uani 1 1 d . . .
C24 C 0.8261(2) 0.1774(2) 0.50023(16) 0.0211(6) Uani 1 1 d . . .
H24A H 0.8119 0.1527 0.5471 0.025 Uiso 1 1 calc R . .
H24B H 0.7658 0.2011 0.4839 0.025 Uiso 1 1 calc R . .
C63 C 1.7835(2) 0.5577(2) 0.33593(16) 0.0246(7) Uani 1 1 d . . .
H63 H 1.8399 0.6229 0.3350 0.029 Uiso 1 1 calc R . .
C44 C 0.9641(2) 0.1897(2) -0.07486(15) 0.0227(6) Uani 1 1 d . . .
H44A H 0.9619 0.1307 -0.0551 0.027 Uiso 1 1 calc R . .
H44B H 0.8991 0.1730 -0.1147 0.027 Uiso 1 1 calc R . .
C42 C 1.1757(2) 0.2600(2) -0.04230(16) 0.0237(7) Uani 1 1 d . . .
H42A H 1.2477 0.2877 -0.0615 0.028 Uiso 1 1 calc R . .
H42B H 1.1751 0.2018 -0.0219 0.028 Uiso 1 1 calc R . .
C69 C 1.6305(2) 0.4177(2) 0.41369(15) 0.0219(6) Uani 1 1 d . . .
H69A H 1.6431 0.4557 0.4621 0.026 Uiso 1 1 calc R . .
H69B H 1.5748 0.3532 0.4150 0.026 Uiso 1 1 calc R . .
C29 C 1.0352(2) 0.2219(2) 0.53671(15) 0.0199(6) Uani 1 1 d . . .
H29A H 1.0228 0.1976 0.5839 0.024 Uiso 1 1 calc R . .
H29B H 1.1102 0.2743 0.5441 0.024 Uiso 1 1 calc R . .
C51 C 1.4451(2) 0.3005(2) 0.16683(15) 0.0178(6) Uani 1 1 d . . .
C56 C 1.4051(2) 0.2018(2) 0.16509(17) 0.0242(7) Uani 1 1 d . . .
C52 C 1.4599(2) 0.3409(2) 0.10212(16) 0.0219(6) Uani 1 1 d . . .
C41 C 1.1678(2) 0.3322(2) 0.01850(15) 0.0210(6) Uani 1 1 d . . .
H41 H 1.2327 0.3487 0.0593 0.025 Uiso 1 1 calc R . .
C80 C 1.3326(2) 0.6977(2) 0.03445(16) 0.0246(7) Uani 1 1 d . . .
H80 H 1.3183 0.6530 -0.0079 0.030 Uiso 1 1 calc R . .
C30 C 1.0470(2) 0.26244(19) 0.11247(15) 0.0158(5) Uani 1 1 d . . .
C15 C 1.2973(3) 0.0155(2) 0.36995(16) 0.0226(6) Uani 1 1 d . . .
H15 H 1.2853 -0.0470 0.3484 0.027 Uiso 1 1 calc R . .
C81 C 1.3481(2) 0.6708(2) 0.10323(16) 0.0211(6) Uani 1 1 d . . .
H81 H 1.3440 0.6078 0.1072 0.025 Uiso 1 1 calc R . .
C17 C 1.3511(2) 0.2946(2) 0.47179(17) 0.0238(7) Uani 1 1 d . . .
H17A H 1.3704 0.3393 0.4362 0.036 Uiso 1 1 calc R . .
H17B H 1.4137 0.3134 0.5127 0.036 Uiso 1 1 calc R . .
H17C H 1.2824 0.2952 0.4900 0.036 Uiso 1 1 calc R . .
C18 C 1.5008(3) 0.0371(3) 0.41315(19) 0.0350(8) Uani 1 1 d . . .
H18A H 1.4731 -0.0314 0.4157 0.052 Uiso 1 1 calc R . .
H18B H 1.5565 0.0710 0.4566 0.052 Uiso 1 1 calc R . .
H18C H 1.5365 0.0500 0.3694 0.052 Uiso 1 1 calc R . .
C10 C 1.1382(2) 0.18194(19) 0.37418(14) 0.0143(5) Uani 1 1 d . . .
C13 C 1.4166(2) 0.1599(2) 0.44392(15) 0.0204(6) Uani 1 1 d . . .
H13 H 1.4869 0.1973 0.4736 0.024 Uiso 1 1 calc R . .
C40 C 1.0562(2) 0.28571(19) 0.04566(14) 0.0158(5) Uani 1 1 d . . .
C43 C 1.0754(2) 0.2341(2) -0.10458(16) 0.0238(7) Uani 1 1 d . . .
H43 H 1.0817 0.1877 -0.1437 0.029 Uiso 1 1 calc R . .
C45 C 0.9555(2) 0.2612(2) -0.01398(15) 0.0182(6) Uani 1 1 d . . .
H45 H 0.8835 0.2328 0.0061 0.022 Uiso 1 1 calc R . .
C72 C 1.6906(3) 0.8316(2) 0.36139(17) 0.0260(7) Uani 1 1 d . . .
H72 H 1.7225 0.8623 0.4098 0.031 Uiso 1 1 calc R . .
C57 C 1.5010(3) 0.4471(2) 0.10234(17) 0.0319(8) Uani 1 1 d . . .
H57A H 1.4636 0.4744 0.1360 0.048 Uiso 1 1 calc R . .
H57B H 1.4830 0.4609 0.0530 0.048 Uiso 1 1 calc R . .
H57C H 1.5832 0.4749 0.1182 0.048 Uiso 1 1 calc R . .
C37 C 1.0121(3) 0.0686(2) 0.13336(17) 0.0277(7) Uani 1 1 d . . .
H37A H 1.0319 0.0811 0.0850 0.042 Uiso 1 1 calc R . .
H37B H 0.9806 -0.0002 0.1343 0.042 Uiso 1 1 calc R . .
H37C H 1.0802 0.0976 0.1703 0.042 Uiso 1 1 calc R . .
C35 C 0.7585(2) 0.1810(2) 0.17406(15) 0.0220(6) Uani 1 1 d . . .
H35 H 0.7008 0.2048 0.1819 0.026 Uiso 1 1 calc R . .
C19 C 1.0972(3) -0.0149(2) 0.31421(17) 0.0270(7) Uani 1 1 d . . .
H19A H 1.0816 0.0163 0.2726 0.041 Uiso 1 1 calc R . .
H19B H 1.0364 -0.0257 0.3438 0.041 Uiso 1 1 calc R . .
H19C H 1.1014 -0.0759 0.2964 0.041 Uiso 1 1 calc R . .
C23 C 0.8234(2) 0.0976(2) 0.44311(15) 0.0188(6) Uani 1 1 d . . .
H23 H 0.7478 0.0445 0.4361 0.023 Uiso 1 1 calc R . .
C33 C 0.8276(3) 0.0551(2) 0.17435(15) 0.0230(6) Uani 1 1 d . . .
H33 H 0.8185 -0.0076 0.1832 0.028 Uiso 1 1 calc R . .
C25 C 0.8449(2) 0.1358(2) 0.37074(15) 0.0200(6) Uani 1 1 d . . .
H25A H 0.7845 0.1587 0.3530 0.024 Uiso 1 1 calc R . .
H25B H 0.8429 0.0841 0.3337 0.024 Uiso 1 1 calc R . .
C46 C 0.9582(3) 0.3518(2) -0.04655(17) 0.0252(7) Uani 1 1 d . . .
H46A H 0.8932 0.3355 -0.0864 0.030 Uiso 1 1 calc R . .
H46B H 0.9514 0.3981 -0.0084 0.030 Uiso 1 1 calc R . .
C73 C 1.7599(3) 0.8213(2) 0.31261(18) 0.0294(7) Uani 1 1 d . . .
H73 H 1.8397 0.8456 0.3271 0.035 Uiso 1 1 calc R . .
C47 C 1.0689(3) 0.3960(2) -0.07630(17) 0.0275(7) Uani 1 1 d . . .
H47 H 1.0699 0.4547 -0.0972 0.033 Uiso 1 1 calc R . .
C26 C 0.9610(2) 0.2179(2) 0.38079(15) 0.0173(6) Uani 1 1 d . . .
H26 H 0.9751 0.2428 0.3334 0.021 Uiso 1 1 calc R . .
C59 C 1.3875(3) 0.1564(2) 0.23333(19) 0.0369(8) Uani 1 1 d . . .
H59A H 1.4552 0.1870 0.2704 0.055 Uiso 1 1 calc R . .
H59B H 1.3736 0.0885 0.2224 0.055 Uiso 1 1 calc R . .
H59C H 1.3220 0.1639 0.2518 0.055 Uiso 1 1 calc R . .
C53 C 1.4347(3) 0.2808(3) 0.03635(16) 0.0312(8) Uani 1 1 d . . .
H53 H 1.4454 0.3081 -0.0076 0.037 Uiso 1 1 calc R . .
C67 C 1.7423(2) 0.4114(2) 0.39722(16) 0.0224(6) Uani 1 1 d . . .
H67 H 1.7724 0.3812 0.4360 0.027 Uiso 1 1 calc R . .
C55 C 1.3805(3) 0.1448(2) 0.09768(19) 0.0330(8) Uani 1 1 d . . .
H55 H 1.3531 0.0776 0.0960 0.040 Uiso 1 1 calc R . .
C48 C 1.1681(3) 0.4219(2) -0.01411(18) 0.0285(7) Uani 1 1 d . . .
H48A H 1.1619 0.4683 0.0243 0.034 Uiso 1 1 calc R . .
H48B H 1.2402 0.4518 -0.0326 0.034 Uiso 1 1 calc R . .
C68 C 1.8292(3) 0.5111(2) 0.39551(17) 0.0280(7) Uani 1 1 d . . .
H68A H 1.9016 0.5068 0.3853 0.034 Uiso 1 1 calc R . .
H68B H 1.8436 0.5503 0.4436 0.034 Uiso 1 1 calc R . .
C54 C 1.3951(3) 0.1836(3) 0.03287(18) 0.0341(9) Uani 1 1 d . . .
C74 C 1.7127(3) 0.7754(2) 0.24242(18) 0.0297(7) Uani 1 1 d . . .
H74 H 1.7603 0.7675 0.2089 0.036 Uiso 1 1 calc R . .
C58 C 1.3642(3) 0.1194(3) -0.0395(2) 0.0516(12) Uani 1 1 d . . .
H58A H 1.2823 0.0976 -0.0559 0.077 Uiso 1 1 calc R . .
H58B H 1.3857 0.0644 -0.0335 0.077 Uiso 1 1 calc R . .
H58C H 1.4045 0.1547 -0.0759 0.077 Uiso 1 1 calc R . .
C38 C 0.6367(3) 0.0267(3) 0.21157(18) 0.0368(9) Uani 1 1 d . . .
H38A H 0.6050 0.0665 0.2390 0.055 Uiso 1 1 calc R . .
H38B H 0.6549 -0.0160 0.2430 0.055 Uiso 1 1 calc R . .
H38C H 0.5812 -0.0109 0.1690 0.055 Uiso 1 1 calc R . .

loop_
_atom_site_aniso_label
_atom_site_aniso_U_11
_atom_site_aniso_U_22
_atom_site_aniso_U_33
_atom_site_aniso_U_23
_atom_site_aniso_U_13
_atom_site_aniso_U_12
Nb1 0.01074(12) 0.01700(13) 0.01175(11) 0.00204(9) 0.00174(9) 0.00608(10)
P2 0.0132(3) 0.0202(4) 0.0167(4) 0.0036(3) 0.0023(3) 0.0070(3)
P6 0.0141(4) 0.0190(4) 0.0150(3) 0.0002(3) 0.0002(3) 0.0073(3)
P7 0.0144(3) 0.0167(4) 0.0152(3) 0.0011(3) 0.0022(3) 0.0066(3)
P3 0.0141(4) 0.0205(4) 0.0166(4) 0.0036(3) 0.0000(3) 0.0062(3)
P1 0.0167(4) 0.0199(4) 0.0125(3) 0.0022(3) 0.0029(3) 0.0080(3)
P8 0.0198(4) 0.0181(4) 0.0234(4) 0.0005(3) 0.0035(3) 0.0095(3)
P5 0.0216(4) 0.0223(4) 0.0182(4) -0.0009(3) 0.0040(3) 0.0116(3)
P4 0.0162(4) 0.0240(4) 0.0246(4) 0.0035(3) 0.0043(3) 0.0115(3)
O1 0.0173(10) 0.0188(10) 0.0125(9) 0.0026(8) 0.0026(7) 0.0072(8)
O2 0.0134(10) 0.0224(10) 0.0127(9) 0.0004(8) -0.0003(7) 0.0078(8)
O3 0.0107(9) 0.0219(10) 0.0190(10) -0.0002(8) 0.0027(8) 0.0069(8)
C22 0.0188(15) 0.0194(15) 0.0212(14) 0.0061(11) 0.0081(11) 0.0092(12)
C70 0.0137(14) 0.0175(14) 0.0232(15) 0.0049(11) 0.0011(11) 0.0049(11)
C27 0.0146(14) 0.0213(15) 0.0234(15) 0.0043(12) 0.0052(11) 0.0101(12)
C62 0.0218(16) 0.0252(16) 0.0255(16) -0.0041(13) -0.0013(12) 0.0106(13)
C21 0.0156(14) 0.0211(15) 0.0183(14) 0.0064(11) 0.0037(11) 0.0097(12)
C79 0.0162(15) 0.0366(19) 0.0263(17) 0.0131(14) -0.0010(12) 0.0065(14)
C65 0.0147(14) 0.0252(16) 0.0163(14) -0.0028(11) 0.0018(11) 0.0093(12)
C14 0.0221(16) 0.0281(17) 0.0236(15) 0.0097(13) 0.0082(12) 0.0146(13)
C11 0.0125(13) 0.0199(14) 0.0174(13) 0.0061(11) 0.0051(10) 0.0081(11)
C60 0.0148(13) 0.0153(13) 0.0145(13) 0.0023(10) 0.0043(10) 0.0069(11)
C31 0.0153(14) 0.0208(14) 0.0097(12) -0.0011(10) -0.0005(10) 0.0037(11)
C28 0.0185(15) 0.0193(15) 0.0201(14) -0.0008(11) 0.0038(11) 0.0082(12)
C76 0.0108(13) 0.0211(15) 0.0211(14) 0.0044(12) 0.0014(11) 0.0036(11)
C36 0.0161(14) 0.0260(16) 0.0110(13) -0.0024(11) -0.0008(11) 0.0058(12)
C16 0.0185(14) 0.0186(14) 0.0197(14) 0.0038(11) 0.0066(11) 0.0079(12)
C61 0.0174(14) 0.0222(15) 0.0154(13) -0.0008(11) 0.0030(11) 0.0113(12)
C78 0.0213(16) 0.0243(17) 0.0353(19) 0.0119(14) 0.0002(13) 0.0058(13)
C77 0.0195(15) 0.0249(16) 0.0289(17) 0.0040(13) 0.0009(12) 0.0094(13)
C12 0.0156(14) 0.0226(15) 0.0134(13) 0.0048(11) 0.0031(10) 0.0094(12)
C49 0.0237(17) 0.046(2) 0.0216(16) 0.0135(15) 0.0047(13) 0.0113(15)
C34 0.0184(15) 0.0328(18) 0.0121(14) -0.0041(12) 0.0014(11) -0.0044(13)
C50 0.0139(13) 0.0187(14) 0.0172(13) 0.0063(11) 0.0071(11) 0.0080(11)
C71 0.0198(15) 0.0227(16) 0.0208(15) 0.0020(12) 0.0018(12) 0.0059(13)
C75 0.0198(15) 0.0353(18) 0.0209(15) 0.0063(13) 0.0041(12) 0.0122(14)
C66 0.0164(15) 0.0285(17) 0.0257(16) 0.0006(13) 0.0030(12) 0.0130(13)
C32 0.0197(15) 0.0217(15) 0.0143(13) 0.0002(11) 0.0005(11) 0.0056(12)
C39 0.0189(15) 0.0302(17) 0.0189(15) -0.0030(12) -0.0003(12) 0.0110(13)
C82 0.0139(13) 0.0188(14) 0.0166(13) 0.0020(11) 0.0026(10) 0.0066(11)
C64 0.0164(15) 0.0293(17) 0.0227(15) 0.0009(13) 0.0051(12) 0.0076(13)
C20 0.0125(13) 0.0174(14) 0.0152(13) 0.0015(11) 0.0004(10) 0.0064(11)
C24 0.0174(15) 0.0253(16) 0.0235(15) 0.0033(12) 0.0085(12) 0.0101(13)
C63 0.0178(15) 0.0228(16) 0.0256(16) -0.0053(13) 0.0007(12) 0.0014(13)
C44 0.0188(15) 0.0306(17) 0.0169(14) 0.0039(12) 0.0013(11) 0.0072(13)
C42 0.0180(15) 0.0363(18) 0.0208(15) 0.0087(13) 0.0065(12) 0.0127(14)
C69 0.0217(15) 0.0331(17) 0.0146(14) 0.0009(12) 0.0030(11) 0.0150(14)
C29 0.0167(14) 0.0270(16) 0.0146(13) 0.0013(12) 0.0022(11) 0.0071(12)
C51 0.0120(13) 0.0233(15) 0.0182(14) -0.0011(11) 0.0022(11) 0.0078(12)
C56 0.0196(15) 0.0250(16) 0.0260(16) -0.0036(13) 0.0052(12) 0.0071(13)
C52 0.0134(14) 0.0341(18) 0.0185(14) 0.0020(13) 0.0013(11) 0.0097(13)
C41 0.0147(14) 0.0296(17) 0.0180(14) 0.0053(12) 0.0038(11) 0.0064(12)
C80 0.0175(15) 0.0343(18) 0.0208(15) 0.0059(13) 0.0015(12) 0.0082(13)
C30 0.0135(13) 0.0170(14) 0.0171(13) -0.0022(11) 0.0001(10) 0.0076(11)
C15 0.0281(17) 0.0193(15) 0.0272(16) 0.0062(12) 0.0119(13) 0.0138(13)
C81 0.0159(14) 0.0236(16) 0.0236(15) 0.0059(12) 0.0012(12) 0.0071(12)
C17 0.0145(14) 0.0274(17) 0.0268(16) -0.0044(13) -0.0024(12) 0.0082(13)
C18 0.0295(19) 0.049(2) 0.040(2) 0.0113(17) 0.0100(15) 0.0280(17)
C10 0.0149(13) 0.0133(13) 0.0137(13) 0.0009(10) 0.0004(10) 0.0050(11)
C13 0.0139(14) 0.0303(17) 0.0189(14) 0.0054(12) 0.0017(11) 0.0105(13)
C40 0.0125(13) 0.0193(14) 0.0147(13) 0.0008(11) 0.0006(10) 0.0057(11)
C43 0.0218(16) 0.0336(18) 0.0176(15) 0.0029(13) 0.0052(12) 0.0117(14)
C45 0.0141(14) 0.0277(16) 0.0150(13) 0.0050(12) 0.0031(11) 0.0095(12)
C72 0.0216(16) 0.0249(17) 0.0272(17) 0.0029(13) -0.0034(13) 0.0056(13)
C57 0.0320(19) 0.039(2) 0.0242(17) 0.0112(15) 0.0044(14) 0.0114(16)
C37 0.0328(18) 0.0232(16) 0.0292(17) 0.0053(13) 0.0052(14) 0.0123(14)
C35 0.0141(14) 0.0337(18) 0.0140(14) -0.0042(12) 0.0028(11) 0.0052(13)
C19 0.0239(17) 0.0231(16) 0.0317(18) -0.0037(13) 0.0013(13) 0.0085(14)
C23 0.0135(14) 0.0190(15) 0.0235(15) 0.0008(12) 0.0034(11) 0.0058(12)
C33 0.0252(16) 0.0212(15) 0.0163(14) 0.0007(12) 0.0019(12) 0.0018(13)
C25 0.0131(14) 0.0248(16) 0.0223(15) 0.0007(12) -0.0010(11) 0.0091(12)
C46 0.0231(16) 0.0340(18) 0.0245(16) 0.0095(14) 0.0033(13) 0.0165(14)
C73 0.0126(15) 0.0314(18) 0.0384(19) 0.0120(15) -0.0031(13) 0.0019(13)
C47 0.0297(18) 0.0284(17) 0.0298(17) 0.0161(14) 0.0088(14) 0.0132(14)
C26 0.0151(14) 0.0219(15) 0.0173(14) 0.0031(11) 0.0023(11) 0.0097(12)
C59 0.046(2) 0.0220(17) 0.041(2) 0.0028(15) 0.0137(17) 0.0093(16)
C53 0.0224(17) 0.059(2) 0.0150(15) -0.0027(15) 0.0024(12) 0.0205(17)
C67 0.0190(15) 0.0365(18) 0.0173(14) 0.0000(13) -0.0004(11) 0.0187(14)
C55 0.0254(18) 0.0279(18) 0.040(2) -0.0135(15) 0.0036(15) 0.0076(15)
C48 0.0230(17) 0.0284(18) 0.0319(18) 0.0088(14) 0.0097(14) 0.0040(14)
C68 0.0167(15) 0.042(2) 0.0224(16) -0.0090(14) -0.0030(12) 0.0123(14)
C54 0.0193(16) 0.057(2) 0.0240(17) -0.0176(16) -0.0031(13) 0.0197(17)
C74 0.0185(16) 0.046(2) 0.0291(17) 0.0113(15) 0.0081(13) 0.0143(15)
C58 0.032(2) 0.076(3) 0.039(2) -0.032(2) -0.0074(17) 0.024(2)
C38 0.0260(18) 0.045(2) 0.0247(17) -0.0017(15) 0.0076(14) -0.0038(16)

loop_
_atom_type_symbol
_atom_type_description
_atom_type_scat_dispersion_real
_atom_type_scat_dispersion_imag
_atom_type_scat_source
C C 0.0033 0.0016 'International Tables Vol C Tables 4.2.6.8 and 6.1.1.4'
H H 0.0000 0.0000 'International Tables Vol C Tables 4.2.6.8 and 6.1.1.4'
O O 0.0106 0.0060 'International Tables Vol C Tables 4.2.6.8 and 6.1.1.4'
P P 0.1023 0.0942 'International Tables Vol C Tables 4.2.6.8 and 6.1.1.4'
Nb Nb -2.0727 0.6215 'International Tables Vol C Tables 4.2.6.8 and 6.1.1.4'

loop_
_geom_angle_atom_site_label_1
_geom_angle_atom_site_label_2
_geom_angle_atom_site_label_3
_geom_angle
_geom_angle_site_symmetry_1
_geom_angle_site_symmetry_3
_geom_angle_publ_flag
O1 Nb1 O3 117.42(8) . . ?
O1 Nb1 O2 102.96(8) . . ?
O3 Nb1 O2 104.81(8) . . ?
O1 Nb1 P2 104.53(6) . . ?
O3 Nb1 P2 129.05(6) . . ?
O2 Nb1 P2 91.76(6) . . ?
O1 Nb1 P1 92.14(6) . . ?
O3 Nb1 P1 97.89(6) . . ?
O2 Nb1 P1 142.54(6) . . ?
P2 Nb1 P1 51.03(2) . . ?
P3 P2 P1 106.05(4) . . ?
P3 P2 Nb1 104.37(3) . . ?
P1 P2 Nb1 65.15(3) . . ?
P7 P6 P1 102.45(4) . . ?
P7 P6 P5 99.63(4) . . ?
P1 P6 P5 95.98(4) . . ?
C82 P7 P6 98.12(9) . . ?
C82 P7 P3 97.87(9) . . ?
P6 P7 P3 101.01(4) . . ?
P7 P3 P2 101.63(4) . . ?
P7 P3 P4 99.27(4) . . ?
P2 P3 P4 96.91(4) . . ?
P2 P1 P6 104.82(4) . . ?
P2 P1 Nb1 63.83(3) . . ?
P6 P1 Nb1 103.34(3) . . ?
C82 P8 P4 104.17(9) . . ?
C82 P8 P5 104.58(9) . . ?
P4 P8 P5 60.82(4) . . ?
P8 P5 P6 99.67(4) . . ?
P8 P5 P4 59.47(3) . . ?
P6 P5 P4 105.10(4) . . ?
P8 P4 P3 100.23(4) . . ?
P8 P4 P5 59.71(4) . . ?
P3 P4 P5 104.85(4) . . ?
C10 O1 Nb1 152.81(17) . . ?
C30 O2 Nb1 148.07(17) . . ?
C50 O3 Nb1 156.00(17) . . ?
C21 C22 C23 109.8(2) . . ?
C71 C70 C75 118.0(3) . . ?
C71 C70 C82 123.0(3) . . ?
C75 C70 C82 119.0(3) . . ?
C28 C27 C26 110.0(2) . . ?
C61 C62 C63 109.7(2) . . ?
C20 C21 C22 109.4(2) . . ?
C20 C21 C29 108.5(2) . . ?
C22 C21 C29 108.8(2) . . ?
C80 C79 C78 119.4(3) . . ?
C60 C65 C66 108.5(2) . . ?
C60 C65 C64 108.5(2) . . ?
C66 C65 C64 108.9(2) . . ?
C15 C14 C13 118.0(3) . . ?
C15 C14 C18 121.3(3) . . ?
C13 C14 C18 120.6(3) . . ?
C12 C11 C16 119.7(2) . . ?
C12 C11 C10 120.5(2) . . ?
C16 C11 C10 119.6(2) . . ?
C50 C60 C61 125.3(2) . . ?
C50 C60 C65 122.0(2) . . ?
C61 C60 C65 112.8(2) . . ?
C36 C31 C32 119.8(3) . . ?
C36 C31 C30 122.2(3) . . ?
C32 C31 C30 118.0(2) . . ?
C27 C28 C29 109.1(2) . . ?
C27 C28 C24 109.5(2) . . ?
C29 C28 C24 109.4(2) . . ?
C81 C76 C77 117.7(3) . . ?
C81 C76 C82 122.5(3) . . ?
C77 C76 C82 119.7(3) . . ?
C35 C36 C31 118.7(3) . . ?
C35 C36 C39 119.3(3) . . ?
C31 C36 C39 122.0(3) . . ?
C15 C16 C11 118.9(3) . . ?
C15 C16 C19 119.8(3) . . ?
C11 C16 C19 121.3(3) . . ?
C60 C61 C62 108.8(2) . . ?
C60 C61 C69 108.2(2) . . ?
C62 C61 C69 109.5(2) . . ?
C79 C78 C77 120.2(3) . . ?
C78 C77 C76 121.2(3) . . ?
C13 C12 C11 118.9(3) . . ?
C13 C12 C17 120.2(3) . . ?
C11 C12 C17 120.9(2) . . ?
C47 C49 C43 109.8(2) . . ?
C35 C34 C33 118.4(3) . . ?
C35 C34 C38 121.3(3) . . ?
C33 C34 C38 120.3(3) . . ?
C60 C50 O3 120.3(2) . . ?
C60 C50 C51 127.7(2) . . ?
O3 C50 C51 112.0(2) . . ?
C70 C71 C72 121.1(3) . . ?
C74 C75 C70 121.0(3) . . ?
C67 C66 C65 109.4(2) . . ?
C33 C32 C31 119.4(3) . . ?
C33 C32 C37 119.6(3) . . ?
C31 C32 C37 120.9(3) . . ?
C76 C82 C70 109.9(2) . . ?
C76 C82 P7 111.23(19) . . ?
C70 C82 P7 107.61(18) . . ?
C76 C82 P8 106.66(18) . . ?
C70 C82 P8 110.05(19) . . ?
P7 C82 P8 111.45(14) . . ?
C63 C64 C65 109.8(2) . . ?
C10 C20 C26 125.2(2) . . ?
C10 C20 C21 122.6(2) . . ?
C26 C20 C21 112.1(2) . . ?
C23 C24 C28 109.6(2) . . ?
C64 C63 C68 109.8(3) . . ?
C64 C63 C62 109.2(2) . . ?
C68 C63 C62 109.4(3) . . ?
C43 C44 C45 109.4(2) . . ?
C43 C42 C41 110.3(2) . . ?
C67 C69 C61 109.6(2) . . ?
C28 C29 C21 109.9(2) . . ?
C56 C51 C52 120.4(3) . . ?
C56 C51 C50 119.2(3) . . ?
C52 C51 C50 120.4(3) . . ?
C55 C56 C51 118.6(3) . . ?
C55 C56 C59 119.7(3) . . ?
C51 C56 C59 121.7(3) . . ?
C53 C52 C51 118.8(3) . . ?
C53 C52 C57 119.8(3) . . ?
C51 C52 C57 121.5(3) . . ?
C40 C41 C48 109.4(2) . . ?
C40 C41 C42 107.1(2) . . ?
C48 C41 C42 109.0(2) . . ?
C79 C80 C81 120.6(3) . . ?
C40 C30 O2 121.3(2) . . ?
C40 C30 C31 125.9(2) . . ?
O2 C30 C31 112.5(2) . . ?
C14 C15 C16 122.4(3) . . ?
C80 C81 C76 121.0(3) . . ?
C20 C10 O1 119.1(2) . . ?
C20 C10 C11 129.8(2) . . ?
O1 C10 C11 111.1(2) . . ?
C14 C13 C12 121.9(3) . . ?
C30 C40 C45 123.2(2) . . ?
C30 C40 C41 124.5(2) . . ?
C45 C40 C41 112.2(2) . . ?
C49 C43 C44 109.6(2) . . ?
C49 C43 C42 109.1(3) . . ?
C44 C43 C42 109.4(2) . . ?
C40 C45 C46 109.6(2) . . ?
C40 C45 C44 108.5(2) . . ?
C46 C45 C44 108.5(2) . . ?
C73 C72 C71 120.0(3) . . ?
C34 C35 C36 122.2(3) . . ?
C25 C23 C24 109.6(2) . . ?
C25 C23 C22 109.0(2) . . ?
C24 C23 C22 109.3(2) . . ?
C34 C33 C32 121.5(3) . . ?
C23 C25 C26 110.2(2) . . ?
C47 C46 C45 110.1(2) . . ?
C72 C73 C74 119.7(3) . . ?
C48 C47 C46 109.0(2) . . ?
C48 C47 C49 110.1(3) . . ?
C46 C47 C49 109.2(3) . . ?
C20 C26 C27 108.8(2) . . ?
C20 C26 C25 108.1(2) . . ?
C27 C26 C25 109.2(2) . . ?
C54 C53 C52 122.2(3) . . ?
C69 C67 C68 110.0(2) . . ?
C69 C67 C66 109.7(2) . . ?
C68 C67 C66 109.2(2) . . ?
C54 C55 C56 121.8(3) . . ?
C47 C48 C41 110.1(3) . . ?
C67 C68 C63 109.5(2) . . ?
C53 C54 C55 118.3(3) . . ?
C53 C54 C58 121.4(3) . . ?
C55 C54 C58 120.3(4) . . ?
C73 C74 C75 120.2(3) . . ?

loop_
_geom_bond_atom_site_label_1
_geom_bond_atom_site_label_2
_geom_bond_distance
_geom_bond_site_symmetry_2
_geom_bond_publ_flag
Nb1 O1 1.8504(18) . ?
Nb1 O3 1.8625(18) . ?
Nb1 O2 1.9026(18) . ?
Nb1 P2 2.5404(8) . ?
Nb1 P1 2.5685(8) . ?
P2 P3 2.1934(10) . ?
P2 P1 2.2007(10) . ?
P6 P7 2.1800(10) . ?
P6 P1 2.2031(10) . ?
P6 P5 2.2062(10) . ?
P7 C82 1.887(3) . ?
P7 P3 2.1883(10) . ?
P3 P4 2.2099(11) . ?
P8 C82 1.923(3) . ?
P8 P4 2.1995(11) . ?
P8 P5 2.2050(11) . ?
P5 P4 2.2296(11) . ?
O1 C10 1.397(3) . ?
O2 C30 1.388(3) . ?
O3 C50 1.400(3) . ?
C22 C21 1.530(4) . ?
C22 C23 1.539(4) . ?
C70 C71 1.391(4) . ?
C70 C75 1.393(4) . ?
C70 C82 1.547(4) . ?
C27 C28 1.530(4) . ?
C27 C26 1.535(4) . ?
C62 C61 1.536(4) . ?
C62 C63 1.541(4) . ?
C21 C20 1.512(4) . ?
C21 C29 1.544(4) . ?
C79 C80 1.377(4) . ?
C79 C78 1.387(4) . ?
C65 C60 1.516(4) . ?
C65 C66 1.542(4) . ?
C65 C64 1.547(4) . ?
C14 C15 1.383(4) . ?
C14 C13 1.387(4) . ?
C14 C18 1.516(4) . ?
C11 C12 1.406(4) . ?
C11 C16 1.410(4) . ?
C11 C10 1.495(4) . ?
C60 C50 1.328(4) . ?
C60 C61 1.507(4) . ?
C31 C36 1.402(4) . ?
C31 C32 1.406(4) . ?
C31 C30 1.496(4) . ?
C28 C29 1.532(4) . ?
C28 C24 1.540(4) . ?
C76 C81 1.396(4) . ?
C76 C77 1.398(4) . ?
C76 C82 1.535(4) . ?
C36 C35 1.396(4) . ?
C36 C39 1.506(4) . ?
C16 C15 1.387(4) . ?
C16 C19 1.515(4) . ?
C61 C69 1.542(4) . ?
C78 C77 1.391(4) . ?
C12 C13 1.398(4) . ?
C12 C17 1.498(4) . ?
C49 C47 1.529(5) . ?
C49 C43 1.532(4) . ?
C34 C35 1.380(4) . ?
C34 C33 1.388(4) . ?
C34 C38 1.510(4) . ?
C50 C51 1.487(4) . ?
C71 C72 1.391(4) . ?
C75 C74 1.385(4) . ?
C66 C67 1.539(4) . ?
C32 C33 1.391(4) . ?
C32 C37 1.512(4) . ?
C64 C63 1.525(4) . ?
C20 C10 1.334(4) . ?
C20 C26 1.511(4) . ?
C24 C23 1.530(4) . ?
C63 C68 1.535(4) . ?
C44 C43 1.534(4) . ?
C44 C45 1.543(4) . ?
C42 C43 1.536(4) . ?
C42 C41 1.544(4) . ?
C69 C67 1.531(4) . ?
C51 C56 1.398(4) . ?
C51 C52 1.401(4) . ?
C56 C55 1.396(4) . ?
C56 C59 1.500(4) . ?
C52 C53 1.393(4) . ?
C52 C57 1.508(4) . ?
C41 C40 1.519(4) . ?
C41 C48 1.540(4) . ?
C80 C81 1.392(4) . ?
C30 C40 1.329(4) . ?
C40 C45 1.512(4) . ?
C45 C46 1.542(4) . ?
C72 C73 1.377(4) . ?
C23 C25 1.529(4) . ?
C25 C26 1.541(4) . ?
C46 C47 1.528(4) . ?
C73 C74 1.384(4) . ?
C47 C48 1.526(4) . ?
C53 C54 1.373(5) . ?
C67 C68 1.532(4) . ?
C55 C54 1.392(5) . ?
C54 C58 1.515(4) . ?
